data_4315587
loop_
_publ_author_name
'Do Young Kim'
'Gregory S. Girolami'

_publ_section_title
;
 Highly Volatile Magnesium Complexes with the Aminodiboranate Anion, a New
 Chelating Borohydride. Synthesis and Characterization of Mg(H3BNMe2BH3)2
 and Related Compounds
;
_journal_name_full 'Inorganic Chemistry'
_journal_page_first 4942
_journal_page_last 4948
_journal_paper_doi 10.1021/ic1000667
_journal_volume 49
_journal_year 2010
_chemical_formula_sum 'C16 H35 B2 Mg N O'
_chemical_formula_weight 303.38
_chemical_name_systematic
; 
 ? 
;
_space_group_IT_number 14
_symmetry_cell_setting monoclinic
_symmetry_space_group_name_Hall '-P 2yn'
_symmetry_space_group_name_H-M 'P 1 21/n 1'
_atom_sites_solution_hydrogens geom
_atom_sites_solution_primary direct
_atom_sites_solution_secondary difmap
_audit_creation_method SHELXL-97
_cell_angle_alpha 90.00
_cell_angle_beta 90.397(4)
_cell_angle_gamma 90.00
_cell_formula_units_Z 4
_cell_length_a 11.309(3)
_cell_length_b 14.569(3)
_cell_length_c 12.255(3)
_cell_measurement_reflns_used 561
_cell_measurement_temperature 193(2)
_cell_measurement_theta_max 14.01
_cell_measurement_theta_min 2.28
_cell_volume 2019.1(8)
_computing_cell_refinement 'Bruker SMART'
_computing_data_collection 'Bruker SMART'
_computing_data_reduction 'Bruker SAINT'
_computing_molecular_graphics 'Bruker SHELXTL'
_computing_publication_material 'Bruker SHELXTL'
_computing_structure_refinement 'SHELXL-97 (Sheldrick, 1997)'
_computing_structure_solution 'SHELXS-97 (Sheldrick, 1990)'
_diffrn_ambient_temperature 193(2)
_diffrn_measured_fraction_theta_full 1.000
_diffrn_measured_fraction_theta_max 1.000
_diffrn_measurement_device_type 'CCD area detector'
_diffrn_measurement_method 'phi and omega scans'
_diffrn_radiation_monochromator graphite
_diffrn_radiation_source 'fine-focus sealed tube'
_diffrn_radiation_type MoK\a
_diffrn_radiation_wavelength 0.71073
_diffrn_reflns_av_R_equivalents 0.3654
_diffrn_reflns_av_sigmaI/netI 0.3860
_diffrn_reflns_limit_h_max 13
_diffrn_reflns_limit_h_min -13
_diffrn_reflns_limit_k_max 17
_diffrn_reflns_limit_k_min -17
_diffrn_reflns_limit_l_max 14
_diffrn_reflns_limit_l_min -14
_diffrn_reflns_number 21714
_diffrn_reflns_theta_full 25.68
_diffrn_reflns_theta_max 25.68
_diffrn_reflns_theta_min 1.40
_exptl_absorpt_coefficient_mu 0.086
_exptl_absorpt_correction_T_max 0.9969
_exptl_absorpt_correction_T_min 0.9853
_exptl_absorpt_correction_type integration
_exptl_crystal_colour colorless
_exptl_crystal_density_diffrn 0.998
_exptl_crystal_density_method 'not measured'
_exptl_crystal_description tabular
_exptl_crystal_F_000 672
_exptl_crystal_size_max 0.20
_exptl_crystal_size_mid 0.10
_exptl_crystal_size_min 0.04
_refine_diff_density_max 0.169
_refine_diff_density_min -0.158
_refine_diff_density_rms 0.038
_refine_ls_extinction_method none
_refine_ls_goodness_of_fit_ref 0.815
_refine_ls_hydrogen_treatment mixed
_refine_ls_matrix_type full
_refine_ls_number_parameters 222
_refine_ls_number_reflns 3827
_refine_ls_number_restraints 0
_refine_ls_restrained_S_all 0.815
_refine_ls_R_factor_all 0.3007
_refine_ls_R_factor_gt 0.0679
_refine_ls_shift/su_max 0.001
_refine_ls_shift/su_mean 0.000
_refine_ls_structure_factor_coef Fsqd
_refine_ls_weighting_details 'calc w=1/[\s^2^(Fo^2^)+(0.0400P)^2^+0.0000P] where P=(Fo^2^+2Fc^2^)/3'
_refine_ls_weighting_scheme calc
_refine_ls_wR_factor_gt 0.0985
_refine_ls_wR_factor_ref 0.1393
_reflns_number_gt 1080
_reflns_number_total 3827
_reflns_threshold_expression >2sigma(I)
_cod_data_source_file ic1000667_si_005.cif
_cod_data_source_block f87jface
_cod_depositor_comments
;
The following automatic conversions were performed:

'_symmetry_cell_setting' value 'Monoclinic' changed to 'monoclinic'
according to the built-in table from CIF Core dictionary named
'cif_core.dic' version 2.4.1 from 2010-06-29.

Automatic conversion script
Id: cif_fix_values 1646 2011-03-28 12:23:43Z adriana 
;
_cod_database_code 4315587

loop_
_symmetry_equiv_pos_as_xyz
'x, y, z'
'-x+1/2, y+1/2, -z+1/2'
'-x, -y, -z'
'x-1/2, -y-1/2, z-1/2'

loop_
_atom_site_label
_atom_site_type_symbol
_atom_site_fract_x
_atom_site_fract_y
_atom_site_fract_z
_atom_site_U_iso_or_equiv
_atom_site_adp_type
_atom_site_occupancy
_atom_site_symmetry_multiplicity
_atom_site_calc_flag
_atom_site_refinement_flags
_atom_site_disorder_assembly
_atom_site_disorder_group
Mg1 Mg 0.04538(13) 0.39226(10) 0.26301(13) 0.0461(5) Uani 1 1 d . . .
C1 C 0.2454(4) 0.3504(3) 0.2954(6) 0.0512(16) Uani 1 1 d . . .
C2 C 0.2155(6) 0.3184(4) 0.1896(5) 0.0590(18) Uani 1 1 d . . .
C3 C 0.1299(6) 0.2496(4) 0.2007(6) 0.0591(18) Uani 1 1 d . . .
C4 C 0.1060(5) 0.2401(4) 0.3112(6) 0.0490(16) Uani 1 1 d . . .
C5 C 0.1765(5) 0.3025(4) 0.3689(5) 0.0495(16) Uani 1 1 d . . .
C6 C 0.3399(4) 0.4200(4) 0.3229(5) 0.111(3) Uani 1 1 d . . .
H6A H 0.3098 0.4629 0.3777 0.166 Uiso 1 1 calc R . .
H6B H 0.3614 0.4539 0.2569 0.166 Uiso 1 1 calc R . .
H6C H 0.4097 0.3884 0.3521 0.166 Uiso 1 1 calc R . .
C7 C 0.2746(5) 0.3451(4) 0.0826(5) 0.126(3) Uani 1 1 d . . .
H7A H 0.3286 0.2962 0.0602 0.188 Uiso 1 1 calc R . .
H7B H 0.3190 0.4023 0.0930 0.188 Uiso 1 1 calc R . .
H7C H 0.2140 0.3541 0.0261 0.188 Uiso 1 1 calc R . .
C8 C 0.0759(5) 0.1931(4) 0.1095(5) 0.105(2) Uani 1 1 d . . .
H8A H 0.1116 0.2106 0.0400 0.157 Uiso 1 1 calc R . .
H8B H -0.0096 0.2041 0.1063 0.157 Uiso 1 1 calc R . .
H8C H 0.0906 0.1278 0.1234 0.157 Uiso 1 1 calc R . .
C9 C 0.0226(5) 0.1692(3) 0.3594(5) 0.096(2) Uani 1 1 d . . .
H9A H 0.0083 0.1838 0.4363 0.144 Uiso 1 1 calc R . .
H9B H 0.0583 0.1081 0.3540 0.144 Uiso 1 1 calc R . .
H9C H -0.0525 0.1700 0.3191 0.144 Uiso 1 1 calc R . .
C10 C 0.1796(5) 0.3133(4) 0.4929(5) 0.094(2) Uani 1 1 d . . .
H10A H 0.2432 0.2753 0.5235 0.141 Uiso 1 1 calc R . .
H10B H 0.1037 0.2936 0.5232 0.141 Uiso 1 1 calc R . .
H10C H 0.1938 0.3777 0.5116 0.141 Uiso 1 1 calc R . .
N1 N -0.2262(4) 0.4166(3) 0.2711(3) 0.0462(11) Uani 1 1 d . . .
B1 B -0.1411(7) 0.4167(6) 0.3728(6) 0.057(2) Uani 1 1 d . . .
H11 H -0.095(3) 0.341(3) 0.383(3) 0.063(14) Uiso 1 1 d . . .
H12 H -0.079(3) 0.469(2) 0.363(3) 0.046(15) Uiso 1 1 d . . .
H13 H -0.192(3) 0.434(2) 0.451(3) 0.040(12) Uiso 1 1 d . . .
B2 B -0.1542(7) 0.3988(7) 0.1646(6) 0.065(2) Uani 1 1 d . . .
H21 H -0.101(4) 0.329(3) 0.176(3) 0.074(17) Uiso 1 1 d . . .
H22 H -0.091(3) 0.450(3) 0.153(3) 0.056(16) Uiso 1 1 d . . .
H23 H -0.208(3) 0.392(3) 0.093(3) 0.067(16) Uiso 1 1 d . . .
C11 C -0.2906(4) 0.5044(4) 0.2624(4) 0.083(2) Uani 1 1 d . . .
H11A H -0.3375 0.5051 0.1948 0.125 Uiso 1 1 calc R . .
H11B H -0.2339 0.5553 0.2615 0.125 Uiso 1 1 calc R . .
H11C H -0.3433 0.5112 0.3250 0.125 Uiso 1 1 calc R . .
C12 C -0.3133(4) 0.3412(4) 0.2834(4) 0.083(2) Uani 1 1 d . . .
H12A H -0.3554 0.3485 0.3525 0.124 Uiso 1 1 calc R . .
H12B H -0.2720 0.2820 0.2831 0.124 Uiso 1 1 calc R . .
H12C H -0.3702 0.3432 0.2227 0.124 Uiso 1 1 calc R . .
O1 O 0.1073(2) 0.5229(2) 0.2362(3) 0.0480(9) Uani 1 1 d . . .
C13 C 0.1054(5) 0.6009(4) 0.3081(4) 0.0638(17) Uani 1 1 d . . .
H13A H 0.1864 0.6239 0.3224 0.077 Uiso 1 1 calc R . .
H13B H 0.0680 0.5851 0.3785 0.077 Uiso 1 1 calc R . .
C14 C 0.0325(4) 0.6714(3) 0.2465(5) 0.0691(17) Uani 1 1 d . . .
H14A H -0.0526 0.6649 0.2630 0.083 Uiso 1 1 calc R . .
H14B H 0.0581 0.7345 0.2650 0.083 Uiso 1 1 calc R . .
C15 C 0.0565(5) 0.6501(4) 0.1283(5) 0.077(2) Uani 1 1 d . . .
H15A H 0.1033 0.6997 0.0944 0.093 Uiso 1 1 calc R . .
H15B H -0.0185 0.6429 0.0871 0.093 Uiso 1 1 calc R . .
C16 C 0.1252(5) 0.5613(4) 0.1297(5) 0.0653(17) Uani 1 1 d . . .
H16A H 0.0954 0.5191 0.0725 0.078 Uiso 1 1 calc R . .
H16B H 0.2102 0.5730 0.1171 0.078 Uiso 1 1 calc R . .

loop_
_atom_site_aniso_label
_atom_site_aniso_U_11
_atom_site_aniso_U_22
_atom_site_aniso_U_33
_atom_site_aniso_U_23
_atom_site_aniso_U_13
_atom_site_aniso_U_12
Mg1 0.0407(11) 0.0449(11) 0.0529(12) 0.0016(11) 0.0094(9) 0.0063(9)
C1 0.023(3) 0.042(4) 0.089(5) 0.003(4) 0.003(4) 0.007(3)
C2 0.051(5) 0.063(5) 0.064(5) 0.007(4) 0.024(4) 0.025(4)
C3 0.057(5) 0.064(5) 0.056(5) -0.020(4) -0.007(4) 0.019(4)
C4 0.038(4) 0.036(4) 0.073(5) 0.003(4) 0.012(4) 0.013(3)
C5 0.054(4) 0.047(4) 0.048(5) 0.001(4) 0.002(4) 0.021(3)
C6 0.045(4) 0.071(5) 0.216(8) -0.003(5) -0.018(5) 0.007(4)
C7 0.120(6) 0.142(6) 0.116(6) 0.052(5) 0.077(5) 0.076(5)
C8 0.111(6) 0.090(5) 0.114(6) -0.044(5) -0.034(5) 0.050(4)
C9 0.075(5) 0.052(4) 0.162(6) 0.016(4) 0.027(4) 0.012(4)
C10 0.114(6) 0.108(5) 0.060(5) 0.007(4) -0.017(4) 0.052(4)
N1 0.039(3) 0.052(3) 0.048(3) -0.002(3) 0.005(3) -0.003(3)
B1 0.054(5) 0.073(7) 0.044(5) 0.000(5) 0.006(4) 0.001(5)
B2 0.045(5) 0.104(8) 0.045(5) -0.012(6) -0.007(4) -0.014(6)
C11 0.077(4) 0.072(4) 0.101(5) -0.006(4) -0.016(4) 0.043(4)
C12 0.054(4) 0.098(5) 0.096(5) 0.009(4) 0.003(4) -0.025(4)
O1 0.049(2) 0.043(3) 0.052(3) 0.006(2) 0.002(2) -0.0009(19)
C13 0.062(4) 0.057(4) 0.072(5) -0.015(4) -0.008(3) -0.010(3)
C14 0.050(4) 0.046(4) 0.111(6) -0.005(4) 0.004(4) -0.001(3)
C15 0.073(5) 0.075(5) 0.084(6) 0.028(4) -0.016(4) -0.017(4)
C16 0.060(4) 0.075(5) 0.060(5) 0.011(4) 0.005(4) -0.010(4)

loop_
_atom_type_symbol
_atom_type_description
_atom_type_scat_dispersion_real
_atom_type_scat_dispersion_imag
_atom_type_scat_source
C C 0.0033 0.0016 'International Tables Vol C Tables 4.2.6.8 and 6.1.1.4'
H H 0.0000 0.0000 'International Tables Vol C Tables 4.2.6.8 and 6.1.1.4'
B B 0.0013 0.0007 'International Tables Vol C Tables 4.2.6.8 and 6.1.1.4'
N N 0.0061 0.0033 'International Tables Vol C Tables 4.2.6.8 and 6.1.1.4'
O O 0.0106 0.0060 'International Tables Vol C Tables 4.2.6.8 and 6.1.1.4'
Mg Mg 0.0486 0.0363 'International Tables Vol C Tables 4.2.6.8 and 6.1.1.4'

loop_
_geom_angle_atom_site_label_1
_geom_angle_atom_site_label_2
_geom_angle_atom_site_label_3
_geom_angle
_geom_angle_site_symmetry_1
_geom_angle_site_symmetry_3
_geom_angle_publ_flag
O1 Mg1 C5 112.8(2) . . ?
O1 Mg1 C1 86.53(16) . . ?
C5 Mg1 C1 34.00(15) . . ?
O1 Mg1 C2 94.7(2) . . ?
C5 Mg1 C2 56.77(19) . . ?
C1 Mg1 C2 34.63(17) . . ?
O1 Mg1 C4 143.13(18) . . ?
C5 Mg1 C4 34.22(16) . . ?
C1 Mg1 C4 56.61(18) . . ?
C2 Mg1 C4 56.25(19) . . ?
O1 Mg1 C3 127.7(2) . . ?
C5 Mg1 C3 56.50(19) . . ?
C1 Mg1 C3 56.82(19) . . ?
C2 Mg1 C3 33.92(16) . . ?
C4 Mg1 C3 33.59(16) . . ?
O1 Mg1 B1 103.9(2) . . ?
C5 Mg1 B1 107.9(2) . . ?
C1 Mg1 B1 138.0(3) . . ?
C2 Mg1 B1 160.0(2) . . ?
C4 Mg1 B1 103.7(2) . . ?
C3 Mg1 B1 128.5(3) . . ?
O1 Mg1 B2 101.0(2) . . ?
C5 Mg1 B2 146.2(3) . . ?
C1 Mg1 B2 157.9(3) . . ?
C2 Mg1 B2 123.4(3) . . ?
C4 Mg1 B2 113.7(3) . . ?
C3 Mg1 B2 103.5(3) . . ?
B1 Mg1 B2 60.6(2) . . ?
O1 Mg1 H11 129.7(10) . . ?
C5 Mg1 H11 84.5(10) . . ?
C1 Mg1 H11 118.2(10) . . ?
C2 Mg1 H11 131.2(10) . . ?
C4 Mg1 H11 75.0(10) . . ?
C3 Mg1 H11 101.7(10) . . ?
B1 Mg1 H11 28.7(9) . . ?
B2 Mg1 H11 72.6(10) . . ?
O1 Mg1 H12 80.5(10) . . ?
C5 Mg1 H12 112.3(10) . . ?
C1 Mg1 H12 130.9(10) . . ?
C2 Mg1 H12 165.4(10) . . ?
C4 Mg1 H12 121.5(10) . . ?
C3 Mg1 H12 151.4(10) . . ?
B1 Mg1 H12 24.2(9) . . ?
B2 Mg1 H12 71.1(10) . . ?
H11 Mg1 H12 49.8(13) . . ?
O1 Mg1 H21 124.9(11) . . ?
C5 Mg1 H21 120.8(11) . . ?
C1 Mg1 H21 134.2(11) . . ?
C2 Mg1 H21 103.8(11) . . ?
C4 Mg1 H21 87.0(11) . . ?
C3 Mg1 H21 77.5(11) . . ?
B1 Mg1 H21 71.7(11) . . ?
B2 Mg1 H21 27.5(10) . . ?
H11 Mg1 H21 69.6(14) . . ?
H12 Mg1 H21 90.1(15) . . ?
O1 Mg1 H22 77.6(10) . . ?
C5 Mg1 H22 168.8(10) . . ?
C1 Mg1 H22 149.4(10) . . ?
C2 Mg1 H22 120.2(10) . . ?
C4 Mg1 H22 134.6(10) . . ?
C3 Mg1 H22 114.3(10) . . ?
B1 Mg1 H22 72.0(10) . . ?
B2 Mg1 H22 24.0(10) . . ?
H11 Mg1 H22 91.8(14) . . ?
H12 Mg1 H22 72.4(13) . . ?
H21 Mg1 H22 48.1(14) . . ?
C5 C1 C2 107.3(5) . . ?
C5 C1 C6 126.4(7) . . ?
C2 C1 C6 126.2(7) . . ?
C5 C1 Mg1 72.4(3) . . ?
C2 C1 Mg1 73.1(3) . . ?
C6 C1 Mg1 122.5(3) . . ?
C3 C2 C1 108.0(5) . . ?
C3 C2 C7 125.0(7) . . ?
C1 C2 C7 126.7(7) . . ?
C3 C2 Mg1 74.2(3) . . ?
C1 C2 Mg1 72.2(3) . . ?
C7 C2 Mg1 124.6(4) . . ?
C4 C3 C2 107.8(5) . . ?
C4 C3 C8 125.8(7) . . ?
C2 C3 C8 126.4(7) . . ?
C4 C3 Mg1 72.4(3) . . ?
C2 C3 Mg1 71.9(3) . . ?
C8 C3 Mg1 122.9(4) . . ?
C3 C4 C5 108.3(5) . . ?
C3 C4 C9 124.9(7) . . ?
C5 C4 C9 126.7(6) . . ?
C3 C4 Mg1 74.0(3) . . ?
C5 C4 Mg1 71.6(3) . . ?
C9 C4 Mg1 123.2(3) . . ?
C1 C5 C4 108.6(5) . . ?
C1 C5 C10 125.9(7) . . ?
C4 C5 C10 125.4(6) . . ?
C1 C5 Mg1 73.6(3) . . ?
C4 C5 Mg1 74.2(3) . . ?
C10 C5 Mg1 120.0(3) . . ?
C1 C6 H6A 109.5 . . ?
C1 C6 H6B 109.5 . . ?
H6A C6 H6B 109.5 . . ?
C1 C6 H6C 109.5 . . ?
H6A C6 H6C 109.5 . . ?
H6B C6 H6C 109.5 . . ?
C2 C7 H7A 109.5 . . ?
C2 C7 H7B 109.5 . . ?
H7A C7 H7B 109.5 . . ?
C2 C7 H7C 109.5 . . ?
H7A C7 H7C 109.5 . . ?
H7B C7 H7C 109.5 . . ?
C3 C8 H8A 109.5 . . ?
C3 C8 H8B 109.5 . . ?
H8A C8 H8B 109.5 . . ?
C3 C8 H8C 109.5 . . ?
H8A C8 H8C 109.5 . . ?
H8B C8 H8C 109.5 . . ?
C4 C9 H9A 109.5 . . ?
C4 C9 H9B 109.5 . . ?
H9A C9 H9B 109.5 . . ?
C4 C9 H9C 109.5 . . ?
H9A C9 H9C 109.5 . . ?
H9B C9 H9C 109.5 . . ?
C5 C10 H10A 109.5 . . ?
C5 C10 H10B 109.5 . . ?
H10A C10 H10B 109.5 . . ?
C5 C10 H10C 109.5 . . ?
H10A C10 H10C 109.5 . . ?
H10B C10 H10C 109.5 . . ?
C11 N1 C12 108.7(4) . . ?
C11 N1 B2 110.0(5) . . ?
C12 N1 B2 108.2(5) . . ?
C11 N1 B1 110.8(5) . . ?
C12 N1 B1 109.0(4) . . ?
B2 N1 B1 110.1(4) . . ?
N1 B1 Mg1 94.9(4) . . ?
N1 B1 H11 109.8(19) . . ?
Mg1 B1 H11 65.0(18) . . ?
N1 B1 H12 109(2) . . ?
Mg1 B1 H12 59(2) . . ?
H11 B1 H12 113(3) . . ?
N1 B1 H13 110.8(18) . . ?
Mg1 B1 H13 153.8(18) . . ?
H11 B1 H13 109(3) . . ?
H12 B1 H13 106(3) . . ?
N1 B2 Mg1 94.3(4) . . ?
N1 B2 H21 108(2) . . ?
Mg1 B2 H21 58(2) . . ?
N1 B2 H22 111(2) . . ?
Mg1 B2 H22 59(2) . . ?
H21 B2 H22 106(3) . . ?
N1 B2 H23 114(2) . . ?
Mg1 B2 H23 152(2) . . ?
H21 B2 H23 107(3) . . ?
H22 B2 H23 110(3) . . ?
N1 C11 H11A 109.5 . . ?
N1 C11 H11B 109.5 . . ?
H11A C11 H11B 109.5 . . ?
N1 C11 H11C 109.5 . . ?
H11A C11 H11C 109.5 . . ?
H11B C11 H11C 109.5 . . ?
N1 C12 H12A 109.5 . . ?
N1 C12 H12B 109.5 . . ?
H12A C12 H12B 109.5 . . ?
N1 C12 H12C 109.5 . . ?
H12A C12 H12C 109.5 . . ?
H12B C12 H12C 109.5 . . ?
C16 O1 C13 104.6(4) . . ?
C16 O1 Mg1 123.8(3) . . ?
C13 O1 Mg1 128.8(3) . . ?
O1 C13 C14 103.9(4) . . ?
O1 C13 H13A 111.0 . . ?
C14 C13 H13A 111.0 . . ?
O1 C13 H13B 111.0 . . ?
C14 C13 H13B 111.0 . . ?
H13A C13 H13B 109.0 . . ?
C15 C14 C13 103.8(4) . . ?
C15 C14 H14A 111.0 . . ?
C13 C14 H14A 111.0 . . ?
C15 C14 H14B 111.0 . . ?
C13 C14 H14B 111.0 . . ?
H14A C14 H14B 109.0 . . ?
C14 C15 C16 105.2(5) . . ?
C14 C15 H15A 110.7 . . ?
C16 C15 H15A 110.7 . . ?
C14 C15 H15B 110.7 . . ?
C16 C15 H15B 110.7 . . ?
H15A C15 H15B 108.8 . . ?
O1 C16 C15 105.6(4) . . ?
O1 C16 H16A 110.6 . . ?
C15 C16 H16A 110.6 . . ?
O1 C16 H16B 110.6 . . ?
C15 C16 H16B 110.6 . . ?
H16A C16 H16B 108.7 . . ?

loop_
_geom_bond_atom_site_label_1
_geom_bond_atom_site_label_2
_geom_bond_distance
_geom_bond_site_symmetry_2
_geom_bond_publ_flag
Mg1 O1 2.055(3) . ?
Mg1 C5 2.360(5) . ?
Mg1 C1 2.374(5) . ?
Mg1 C2 2.386(5) . ?
Mg1 C4 2.393(5) . ?
Mg1 C3 2.414(6) . ?
Mg1 B1 2.534(7) . ?
Mg1 B2 2.554(8) . ?
Mg1 H11 2.30(4) . ?
Mg1 H12 2.18(4) . ?
Mg1 H21 2.17(4) . ?
Mg1 H22 2.21(4) . ?
C1 C5 1.384(6) . ?
C1 C2 1.417(7) . ?
C1 C6 1.509(6) . ?
C2 C3 1.400(7) . ?
C2 C7 1.526(6) . ?
C3 C4 1.389(6) . ?
C3 C8 1.513(6) . ?
C4 C5 1.399(6) . ?
C4 C9 1.521(6) . ?
C5 C10 1.528(6) . ?
C6 H6A 0.9800 . ?
C6 H6B 0.9800 . ?
C6 H6C 0.9800 . ?
C7 H7A 0.9800 . ?
C7 H7B 0.9800 . ?
C7 H7C 0.9800 . ?
C8 H8A 0.9800 . ?
C8 H8B 0.9800 . ?
C8 H8C 0.9800 . ?
C9 H9A 0.9800 . ?
C9 H9B 0.9800 . ?
C9 H9C 0.9800 . ?
C10 H10A 0.9800 . ?
C10 H10B 0.9800 . ?
C10 H10C 0.9800 . ?
N1 C11 1.476(5) . ?
N1 C12 1.484(5) . ?
N1 B2 1.564(7) . ?
N1 B1 1.570(7) . ?
B1 H11 1.22(4) . ?
B1 H12 1.05(3) . ?
B1 H13 1.15(3) . ?
B2 H21 1.18(4) . ?
B2 H22 1.05(4) . ?
B2 H23 1.07(4) . ?
C11 H11A 0.9800 . ?
C11 H11B 0.9800 . ?
C11 H11C 0.9800 . ?
C12 H12A 0.9800 . ?
C12 H12B 0.9800 . ?
C12 H12C 0.9800 . ?
O1 C16 1.435(5) . ?
O1 C13 1.438(5) . ?
C13 C14 1.516(6) . ?
C13 H13A 0.9900 . ?
C13 H13B 0.9900 . ?
C14 C15 1.507(6) . ?
C14 H14A 0.9900 . ?
C14 H14B 0.9900 . ?
C15 C16 1.509(6) . ?
C15 H15A 0.9900 . ?
C15 H15B 0.9900 . ?
C16 H16A 0.9900 . ?
C16 H16B 0.9900 . ?
